data_2006633
loop_
_publ_author_name
'Gano, James E.'
'Kluwe, Constanze'
'Kirschbaum, Kristin'
'Pinkerton, A. Alan'
'Sekher, Padmanabhan'
'Skrzypczak-Jankun, Ewa'
'Subramaniam, Girija'
'Lenoir, Dieter'

_publ_section_title
;
 (<i>E</i>)-2,2,5,5-Tetramethyl-3,4-diphenylhex-3-ene, C~22~H~28~
;
_journal_issue 11
_journal_name_full 'Acta Crystallographica Section C'
_journal_page_first 1723
_journal_page_last 1725
_journal_paper_doi 10.1107/S0108270197007117
_journal_volume 53
_journal_year 1997
_chemical_formula_sum 'C22 H28'
_chemical_formula_weight 292.47
_chemical_name_systematic E-2,2,5,5-Tetramethyl-3,4-diphenylhex-3-ene
_space_group_IT_number 2
_symmetry_cell_setting triclinic
_symmetry_space_group_name_Hall '-P 1'
_symmetry_space_group_name_H-M 'P -1'
_atom_type_scat_source 'International Tables for X-ray Crystallography (Vol. IV)'
_cell_angle_alpha 96.530(10)
_cell_angle_beta 91.39(2)
_cell_angle_gamma 112.06(2)
_cell_formula_units_Z 2
_cell_length_a 6.291(2)
_cell_length_b 8.259(2)
_cell_length_c 18.054(3)
_cell_measurement_reflns_used 25
_cell_measurement_temperature 140
_cell_measurement_theta_max 16
_cell_measurement_theta_min 8
_cell_volume 861.4(4)
_computing_cell_refinement CAD-4
_computing_data_collection 'CAD-4 (Enraf-Nonius,_1977)'
_computing_data_reduction 'PROCESS MolEN (Fair, 1990)'
_computing_molecular_graphics 'ORTEPII (Johnson, 1976)'
_computing_publication_material 'CIF VAX MolEN'
_computing_structure_refinement 'LSFM MolEN'
_computing_structure_solution 'SIR (Burla et al., 1989) (direct methods)'
_diffrn_ambient_temperature 140
_diffrn_measurement_device Enraf_Nonius_CAD4
_diffrn_measurement_method \w
_diffrn_radiation_type MoK\a
_diffrn_radiation_wavelength 0.71073
_diffrn_reflns_av_R_equivalents 0.012
_diffrn_reflns_limit_h_max 7
_diffrn_reflns_limit_h_min 0
_diffrn_reflns_limit_k_max 9
_diffrn_reflns_limit_k_min -10
_diffrn_reflns_limit_l_max 22
_diffrn_reflns_limit_l_min -22
_diffrn_reflns_number 3702
_diffrn_reflns_theta_max 25.97
_diffrn_reflns_theta_min 1.14
_diffrn_standards_decay_% 2.4
_diffrn_standards_interval_time 50
_diffrn_standards_number 3
_exptl_absorpt_coefficient_mu 0.059
_exptl_absorpt_correction_T_max 1.00
_exptl_absorpt_correction_T_min 0.97
_exptl_absorpt_correction_type 'empirical via \y scans (North, Phillips & Mathews, 1968)'
_exptl_crystal_colour colorless
_exptl_crystal_density_diffrn 1.13
_exptl_crystal_density_method 'not measured'
_exptl_crystal_description irregular
_exptl_crystal_F_000 320
_exptl_crystal_size_max 0.60
_exptl_crystal_size_mid 0.50
_exptl_crystal_size_min 0.10
_refine_diff_density_max 0.77
_refine_diff_density_min -0.07
_refine_ls_abs_structure_details
;
;
_refine_ls_extinction_method none
_refine_ls_goodness_of_fit_obs 2.5
_refine_ls_hydrogen_treatment refall
_refine_ls_matrix_type full
_refine_ls_number_parameters 311
_refine_ls_number_reflns 2658
_refine_ls_number_restraints 0
_refine_ls_R_factor_all 0.068
_refine_ls_R_factor_obs .049
_refine_ls_shift/esd_max 0.011
_refine_ls_structure_factor_coef F
_refine_ls_weighting_details 'w = 4Fo^2^/[\s^2^(Fo^2^) + 0.0009Fo^4^]'
_refine_ls_weighting_scheme calc
_refine_ls_wR_factor_obs .066
_reflns_number_observed 2658
_reflns_number_total 3374
_reflns_observed_criterion >3.0\s(I)
_cod_data_source_file bk1316.cif
_cod_data_source_block parentstilben
_cod_depositor_comments
;
The following automatic conversions were performed:

'_refine_ls_weighting_scheme' value '4Fo^2^/[\s^2^(Fo^2^) +
0.0009Fo^4^]' was changed to 'calc'. New tag
'_refine_ls_weighting_details' was created. The value of the new tag
was set to 'w = 4Fo^2^/[\s^2^(Fo^2^) + 0.0009Fo^4^]'.

Automatic conversion script
Id: cif_fix_values 3143 2015-03-26 13:38:13Z robertas 
;
_cod_original_cell_volume 861.4(7)
_cod_database_code 2006633

loop_
_symmetry_equiv_pos_as_xyz
x,y,z
'-x, -y, -z'

loop_
_atom_site_aniso_label
_atom_site_aniso_U_11
_atom_site_aniso_U_22
_atom_site_aniso_U_33
_atom_site_aniso_U_12
_atom_site_aniso_U_13
_atom_site_aniso_U_23
C1 .0241(7) .0300(7) .0354(9) .0148(5) .0042(7) .0031(7)
C2 .0233(7) .0195(6) .0231(8) .0082(5) .0018(6) .0022(6)
C3 .0550(10) .0342(8) .0261(8) .0202(7) .0080(8) .0090(7)
C4 .0419(8) .0247(7) .0298(9) .0139(6) .0042(7) .0075(7)
C5 .0232(7) .0267(7) .0500(10) .0082(6) -.0038(8) -.0008(8)
C6 .0274(7) .0322(7) .0277(8) .0156(5) .0075(7) .0105(7)
C7 .0251(7) .0315(7) .0276(8) .0150(5) .0063(6) .0088(6)
C8 .0299(7) .0220(6) .0248(8) .0120(5) -.0035(6) .0029(6)
C9 .0344(8) .0226(7) .0199(7) .0074(6) .0030(7) .0067(6)
C10 .0273(7) .0276(7) .0244(8) .0090(6) .0082(7) .0037(7)
C11 .0294(7) .0350(7) .0297(8) .0189(5) .0074(7) .0098(7)
C12 .0182(6) .0244(7) .0255(8) .0061(5) .0038(6) .0050(6)
C13 .0242(7) .0221(6) .0202(7) .0090(5) .0030(6) .0045(6)
C14 .0300(8) .0251(7) .0315(9) .0065(6) .0038(7) .0091(7)
C15 .0361(7) .0309(7) .0280(9) .0191(5) .0036(7) .0025(7)
C16 .0318(8) .0318(7) .0232(8) .0135(6) .0010(7) .0023(7)
C17 .0260(7) .0258(7) .0208(7) .0104(5) .0025(6) .0018(6)
C18 .0287(7) .0299(7) .0253(8) .0122(5) .0041(7) .0010(7)
C19 .0389(8) .0369(7) .0237(8) .0219(5) .0087(7) .0048(7)
C20 .0556(9) .0277(7) .0198(8) .0225(6) -.0017(7) -.0033(7)
C21 .0400(9) .0229(7) .0246(8) .0082(6) -.0061(7) .0012(7)
C22 .0277(7) .0278(7) .0235(8) .0091(5) .0003(6) .0027(7)

loop_
_atom_site_label
_atom_site_fract_x
_atom_site_fract_y
_atom_site_fract_z
_atom_site_U_iso_or_equiv
_atom_site_thermal_displace_type
_atom_site_calc_flag
C1 .0376(3) .0273(2) .03570(10) .0286(4) Uani ?
C2 .2094(3) .2165(2) .07038(9) .0220(4) Uani ?
C3 .1577(3) .2526(2) .15220(10) .0368(5) Uani ?
C4 .2043(3) .3742(2) .03450(10) .0314(5) Uani ?
C5 .4535(3) .2171(2) .07040(10) .0344(5) Uani ?
C6 -.0340(3) -.1010(2) .09290(10) .0272(4) Uani ?
C7 .1007(3) -.1935(2) .11220(10) .0263(4) Uani ?
C8 .0368(3) -.3064(2) .16620(10) .0251(4) Uani ?
C9 -.1615(3) -.3285(2) .20262(9) .0263(4) Uani ?
C10 -.2970(3) -.2379(2) .18410(10) .0268(4) Uani ?
C11 -.2335(3) -.1252(2) .13010(10) .0289(4) Uani ?
C12 .4821(3) .5039(2) .46345(9) .0231(4) Uani ?
C13 .4550(3) .6611(2) .42856(9) .0220(4) Uani ?
C14 .6945(3) .8018(2) .42090(10) .0295(5) Uani ?
C15 .3089(3) .7483(2) .47090(10) .0299(5) Uani ?
C16 .3361(3) .5966(2) .34890(10) .0286(5) Uani ?
C17 .4739(3) .3548(2) .40540(9) .0241(4) Uani ?
C18 .6693(3) .3637(2) .36790(10) .0278(4) Uani ?
C19 .6608(3) .2310(2) .31220(10) .0308(5) Uani ?
C20 .4561(3) .0888(2) .29220(10) .0330(5) Uani ?
C21 .2611(3) .0782(2) .32800(10) .0305(5) Uani ?
C22 .2689(3) .2109(2) .38440(10) .0269(4) Uani ?
H3 .169(3) .163(3) .1830(10) .050(6) Uiso ?
H3a .003(3) .254(3) .1560(10) .056(7) Uiso ?
H3b .279(3) .380(3) .1780(10) .050(6) Uiso ?
H4 .299(3) .474(2) .0654(9) .017(4) Uiso ?
H4b .271(3) .381(3) -.0170(10) .052(7) Uiso ?
H4a .039(3) .378(2) .0320(10) .041(6) Uiso ?
H5b .570(3) .334(2) .0940(10) .044(6) Uiso ?
H5 .463(3) .118(3) .0960(10) .044(6) Uiso ?
H5a .493(3) .192(2) .0190(10) .037(5) Uiso ?
H7 .241(3) -.178(2) .0870(10) .023(5) Uiso ?
H8 .136(3) -.371(2) .1780(10) .028(5) Uiso ?
H9 -.206(3) -.407(2) .2410(10) .036(5) Uiso ?
H10 -.437(3) -.251(2) .2100(10) .031(5) Uiso ?
H11 -.329(3) -.055(2) .1170(10) .034(5) Uiso ?
H14 .678(3) .896(2) .3940(10) .036(5) Uiso ?
H14b .790(3) .755(2) .3930(10) .033(5) Uiso ?
H14a .782(3) .854(3) .4700(10) .053(7) Uiso ?
H15a .281(3) .826(2) .4400(10) .032(5) Uiso ?
H15b .387(3) .823(2) .5170(10) .037(5) Uiso ?
H15 .156(3) .658(2) .4820(10) .035(5) Uiso ?
H16a .180(3) .498(2) .3500(10) .033(5) Uiso ?
H16b .318(3) .702(2) .3270(10) .040(6) Uiso ?
H16 .429(3) .547(2) .3150(10) .027(5) Uiso ?
H18 .820(3) .467(2) .3830(10) .025(5) Uiso ?
H19 .796(3) .238(2) .2880(10) .034(5) Uiso ?
H20 .452(3) .002(2) .2550(10) .041(6) Uiso ?
H21 .122(3) -.019(2) .3160(10) .038(6) Uiso ?
H22 .127(3) .201(2) .4100(10) .031(5) Uiso ?

loop_
_geom_angle_atom_site_label_1
_geom_angle_atom_site_label_2
_geom_angle_atom_site_label_3
_geom_angle_site_symmetry_1
_geom_angle
C2 C1 C6 . 112.90(10)
C1 C1 C2 2_555 127.0(2)
C1 C1 C6 2_555 120.00(10)
C1 C2 C3 . 109.00(10)
C1 C2 C4 . 117.90(10)
C1 C2 C5 . 107.90(10)
C3 C2 C4 . 104.60(10)
C3 C2 C5 . 107.8(2)
C4 C2 C5 . 109.20(10)
C2 C3 H3 . 112.0(10)
C2 C3 H3a . 111.0(10)
C2 C3 H3b . 110.0(10)
H3 C3 H3a . 108(2)
H3 C3 H3b . 108(2)
H3a C3 H3b . 108(2)
C2 C4 H4 . 106.0(10)
C2 C4 H4b . 113.0(10)
C2 C4 H4a . 112.0(10)
H4 C4 H4b . 106.0(10)
H4 C4 H4a . 107(2)
H4b C4 H4a . 112(2)
C2 C5 H5b . 111.0(10)
C2 C5 H5 . 111.0(10)
C2 C5 H5a . 111.0(10)
H5b C5 H5 . 112(2)
H5b C5 H5a . 109.0(10)
H5 C5 H5a . 104(2)
C1 C6 C7 . 121.5(2)
C1 C6 C11 . 120.6(2)
C7 C6 C11 . 117.8(2)
C6 C7 C8 . 121.0(2)
C6 C7 H7 . 119.0(10)
C8 C7 H7 . 120.0(10)
C7 C8 C9 . 120.4(2)
C7 C8 H8 . 119.0(10)
C9 C8 H8 . 121.0(10)
C8 C9 C10 . 119.3(2)
C8 C9 H9 . 121.0(10)
C10 C9 H9 . 120.0(10)
C9 C10 C11 . 120.2(2)
C9 C10 H10 . 120.0(10)
C11 C10 H10 . 120.0(10)
C6 C11 C10 . 121.2(2)
C6 C11 H11 . 118.0(10)
C10 C11 H11 . 121.0(10)
C13 C12 C17 . 112.90(10)
C12 C12 C13 2_666 126.6(2)
C12 C12 C17 2_666 120.4(2)
C12 C13 C14 . 109.50(10)
C12 C13 C15 . 115.40(10)
C12 C13 C16 . 110.00(10)
C14 C13 C15 . 109.30(10)
C14 C13 C16 . 106.80(10)
C15 C13 C16 . 105.40(10)
C13 C14 H14 . 109.0(10)
C13 C14 H14b . 112.4(9)
C13 C14 H14a . 112.0(10)
H14 C14 H14b . 107(2)
H14 C14 H14a . 110(2)
H14b C14 H14a . 105(2)
C13 C15 H15a . 108.0(10)
C13 C15 H15b . 114.0(10)
C13 C15 H15 . 112.0(10)
H15a C15 H15b . 105(2)
H15a C15 H15 . 108(2)
H15b C15 H15 . 110(2)
C13 C16 H16a . 110.0(10)
C13 C16 H16b . 108.0(10)
C13 C16 H16 . 111.0(10)
H16a C16 H16b . 111(2)
H16a C16 H16 . 107.0(10)
H16b C16 H16 . 109(2)
C12 C17 C18 . 120.50(10)
C12 C17 C22 . 120.9(2)
C18 C17 C22 . 118.4(2)
C17 C18 C19 . 120.90(10)
C17 C18 H18 . 119.0(10)
C19 C18 H18 . 120.0(10)
C18 C19 C20 . 119.9(2)
C18 C19 H19 . 119.0(10)
C20 C19 H19 . 120.0(10)
C19 C20 C21 . 120.1(2)
C19 C20 H20 . 119.0(10)
C21 C20 H20 . 120.0(10)
C20 C21 C22 . 120.20(10)
C20 C21 H21 . 121.0(10)
C22 C21 H21 . 118.0(10)
C17 C22 C21 . 120.4(2)
C17 C22 H22 . 120.4(9)
C21 C22 H22 . 119.3(9)

loop_
_geom_bond_atom_site_label_1
_geom_bond_atom_site_label_2
_geom_bond_site_symmetry_2
_geom_bond_distance
_geom_bond_publ_flag
C1 C2 . 1.574(2) ?
C1 C1 2_555 1.331(2) ?
C1 C6 . 1.518(3) ?
C2 C3 . 1.541(3) ?
C2 C4 . 1.529(3) ?
C2 C5 . 1.533(3) ?
C3 H3 . .99(2) ?
C3 H3a . .98(2) ?
C3 H3b . 1.08(2) ?
C4 H4 . .920(10) ?
C4 H4b . 1.02(2) ?
C4 H4a . 1.05(2) ?
C5 H5b . 1.01(2) ?
C5 H5 . 1.00(2) ?
C5 H5a . .99(2) ?
C6 C7 . 1.398(3) ?
C6 C11 . 1.396(2) ?
C7 C8 . 1.387(2) ?
C7 H7 . .97(2) ?
C8 C9 . 1.385(3) ?
C8 H8 . .99(2) ?
C9 C10 . 1.386(3) ?
C9 H9 . .97(2) ?
C10 C11 . 1.387(3) ?
C10 H10 . .98(2) ?
C11 H11 . 1.02(2) ?
C12 C13 . 1.568(3) ?
C12 C12 2_666 1.347(2) ?
C12 C17 . 1.508(2) ?
C13 C14 . 1.540(2) ?
C13 C15 . 1.534(3) ?
C13 C16 . 1.544(2) ?
C14 H14 . .99(2) ?
C14 H14b . .96(2) ?
C14 H14a . 1.00(2) ?
C15 H15a . .95(2) ?
C15 H15b . .98(2) ?
C15 H15 . 1.01(2) ?
C16 H16a . 1.02(2) ?
C16 H16b . 1.04(2) ?
C16 H16 . 1.00(2) ?
C17 C18 . 1.400(3) ?
C17 C22 . 1.394(2) ?
C18 C19 . 1.384(2) ?
C18 H18 . 1.010(10) ?
C19 C20 . 1.383(2) ?
C19 H19 . .95(2) ?
C20 C21 . 1.379(3) ?
C20 H20 . .92(2) ?
C21 C22 . 1.393(2) ?
C21 H21 . .94(2) ?
C22 H22 . .99(2) ?

loop_
_geom_torsion_atom_site_label_1
_geom_torsion_atom_site_label_2
_geom_torsion_atom_site_label_3
_geom_torsion_atom_site_label_4
_geom_torsion_site_symmetry_1
_geom_torsion
C1 C1 C2 C3 2_555 151.5(2)
C1 C1 C2 C4 2_555 32.5(3)
C1 C1 C2 C5 2_555 -91.6(2)
C6 C1 C2 C3 . -31.2(2)
C6 C1 C2 C4 . -150.2(2)
C6 C1 C2 C5 . 85.6(2)
C1 C1 C6 C7 2_555 93.2(2)
C1 C1 C6 C11 2_555 -89.3(2)
C2 C1 C6 C7 . -84.3(2)
C2 C1 C6 C11 . 93.3(2)
C1 C2 C3 H3b . 177.0(10)
C1 C2 C3 H3 . 58.0(10)
C1 C2 C3 H3a . -63.0(10)
C4 C2 C3 H3b . -56.0(10)
C4 C2 C3 H3 . -175.0(10)
C4 C2 C3 H3a . 64.0(10)
C5 C2 C3 H3b . 61.0(10)
C5 C2 C3 H3 . -59.0(10)
C5 C2 C3 H3a . 180.0(10)
C1 C2 C4 H4a . 55.0(10)
C1 C2 C4 H4 . 172.0(10)
C1 C2 C4 H4b . -71.0(10)
C3 C2 C4 H4a . -66.0(10)
C3 C2 C4 H4 . 51.0(10)
C3 C2 C4 H4b . 167.0(10)
C5 C2 C4 H4a . 179.0(10)
C5 C2 C4 H4 . -64.0(10)
C5 C2 C4 H4b . 52.0(10)
C1 C2 C5 H5a . 61.0(10)
C1 C2 C5 H5b . -178.0(10)
C1 C2 C5 H5 . -53.0(10)
C3 C2 C5 H5a . 179.0(10)
C3 C2 C5 H5b . -60.0(10)
C3 C2 C5 H5 . 64.0(10)
C4 C2 C5 H5a . -68.0(10)
C4 C2 C5 H5b . 53.0(10)
C4 C2 C5 H5 . 176.0(10)
C1 C6 C7 C8 . 178.1(2)
C1 C6 C7 H7 . -2.0(10)
C11 C6 C7 C8 . 0.4(3)
C11 C6 C7 H7 . -180.0(10)
C1 C6 C11 C10 . -178.0(2)
C1 C6 C11 H11 . 1.0(10)
C7 C6 C11 C10 . -0.3(3)
C7 C6 C11 H11 . 178.0(10)
C6 C7 C8 C9 . -0.6(3)
C6 C7 C8 H8 . 179.0(10)
H7 C7 C8 C9 . 180.0(10)
H7 C7 C8 H8 . -0.3(2)
C7 C8 C9 C10 . 0.6(3)
C7 C8 C9 H9 . -179.0(10)
H8 C8 C9 C10 . -179.0(10)
H8 C8 C9 H9 . 1(2)
C8 C9 C10 C11 . -0.5(3)
C8 C9 C10 H10 . -179.0(10)
H9 C9 C10 C11 . 179.0(10)
H9 C9 C10 H10 . 1(2)
C9 C10 C11 C6 . 0.4(3)
C9 C10 C11 H11 . -178.0(10)
H10 C10 C11 C6 . 179.0(10)
H10 C10 C11 H11 . 1(2)
C12 C12 C13 C14 2_666 82.3(2)
C12 C12 C13 C15 2_666 -41.5(2)
C12 C12 C13 C16 2_666 -160.6(2)
C17 C12 C13 C14 . -95.3(2)
C17 C12 C13 C15 . 140.9(2)
C17 C12 C13 C16 . 21.8(2)
C12 C12 C17 C18 2_666 -96.8(2)
C12 C12 C17 C22 2_666 87.5(2)
C13 C12 C17 C18 . 81.0(2)
C13 C12 C17 C22 . -94.8(2)
C12 C13 C14 H14a . -63.0(10)
C12 C13 C14 H14b . 55.0(10)
C12 C13 C14 H14 . 175.0(10)
C15 C13 C14 H14a . 65.0(10)
C15 C13 C14 H14b . -177.0(10)
C15 C13 C14 H14 . -58.0(10)
C16 C13 C14 H14a . 178.0(10)
C16 C13 C14 H14b . -64.0(10)
C16 C13 C14 H14 . 55(2)
C12 C13 C15 H15 . -50.0(10)
C12 C13 C15 H15a . -169.0(10)
C12 C13 C15 H15b . 74.0(10)
C14 C13 C15 H15 . -174.0(10)
C14 C13 C15 H15a . 67.0(10)
C14 C13 C15 H15b . -50.0(10)
C16 C13 C15 H15 . 71.0(10)
C16 C13 C15 H15a . -48.0(10)
C16 C13 C15 H15b . -164.0(10)
C12 C13 C16 H16 . -60.0(10)
C12 C13 C16 H16a . 58.0(10)
C12 C13 C16 H16b . 179.0(10)
C14 C13 C16 H16 . 58.0(10)
C14 C13 C16 H16a . 177.0(10)
C14 C13 C16 H16b . -62.0(10)
C15 C13 C16 H16 . 175.0(10)
C15 C13 C16 H16a . -67.0(10)
C15 C13 C16 H16b . 54.0(10)
C12 C17 C18 C19 . -177.2(2)
C12 C17 C18 H18 . 5.0(10)
C22 C17 C18 C19 . -1.3(3)
C22 C17 C18 H18 . -179.0(10)
C12 C17 C22 C21 . 176.8(2)
C12 C17 C22 H22 . -4.0(10)
C18 C17 C22 C21 . 1.0(3)
C18 C17 C22 H22 . -180.0(10)
C17 C18 C19 C20 . 1.1(3)
C17 C18 C19 H19 . -178.0(10)
H18 C18 C19 C20 . 179.0(10)
H18 C18 C19 H19 . 0(2)
C18 C19 C20 C21 . -0.6(3)
C18 C19 C20 H20 . 180.0(10)
H19 C19 C20 C21 . 179.0(10)
H19 C19 C20 H20 . -1(2)
C19 C20 C21 C22 . 0.2(3)
C19 C20 C21 H21 . -178.0(10)
H20 C20 C21 C22 . -180.0(10)
H20 C20 C21 H21 . 2(2)
C20 C21 C22 C17 . -0.4(3)
C20 C21 C22 H22 . -180.0(10)
H21 C21 C22 C17 . 178.0(10)
H21 C21 C22 H22 . -2(2)
